data_8103243
loop_
_publ_author_name
'Xiao-Dong Li'
'Kun Wang'
'Feng-Feng Guo'

_publ_section_title
;
 Crystal structure of
 catena-aqua(2,2'-bipyridine)-(3-(4-carboxyphenoxy)phthalato)nickel(II),
 Ni(H2O)(C10H8N2)(C15H8O7)
;
_journal_issue 4
_journal_name_full 'Zeitschrift f\"ur Kristallographie - New Crystal Structures'
_journal_page_first 573
_journal_volume 226
_journal_year 2011
_chemical_formula_sum 'C25 H18 N2 Ni O8'
_chemical_formula_weight 533.12
_space_group_IT_number 61
_symmetry_cell_setting orthorhombic
_symmetry_space_group_name_Hall '-P 2ac 2ab'
_symmetry_space_group_name_H-M 'P b c a'
_atom_sites_solution_hydrogens geom
_atom_sites_solution_primary direct
_atom_sites_solution_secondary difmap
_audit_creation_method SHELXL-97
_cell_angle_alpha 90.00
_cell_angle_beta 90.00
_cell_angle_gamma 90.00
_cell_formula_units_Z 8
_cell_length_a 9.9298(7)
_cell_length_b 18.0293(13)
_cell_length_c 24.5124(17)
_cell_measurement_reflns_used 7777
_cell_measurement_temperature 296(2)
_cell_measurement_theta_max 26.30
_cell_measurement_theta_min 2.41
_cell_volume 4388.4(5)
_computing_cell_refinement 'Bruker SMART'
_computing_data_collection 'Bruker SMART'
_computing_data_reduction 'Bruker SAINT'
_computing_molecular_graphics 'Bruker SHELXTL'
_computing_publication_material 'Bruker SHELXTL'
_computing_structure_refinement 'SHELXL-97 (Sheldrick, 1997)'
_computing_structure_solution 'SHELXS-97 (Sheldrick, 1990)'
_diffrn_ambient_temperature 296(2)
_diffrn_measured_fraction_theta_full 1.000
_diffrn_measured_fraction_theta_max 1.000
_diffrn_measurement_device_type 'CCD area detector'
_diffrn_measurement_method 'phi and omega scans'
_diffrn_radiation_monochromator graphite
_diffrn_radiation_source 'fine-focus sealed tube'
_diffrn_radiation_type MoK\a
_diffrn_radiation_wavelength 0.71073
_diffrn_reflns_av_R_equivalents 0.0376
_diffrn_reflns_av_sigmaI/netI 0.0210
_diffrn_reflns_limit_h_max 12
_diffrn_reflns_limit_h_min -12
_diffrn_reflns_limit_k_max 21
_diffrn_reflns_limit_k_min -21
_diffrn_reflns_limit_l_max 29
_diffrn_reflns_limit_l_min -29
_diffrn_reflns_number 31544
_diffrn_reflns_theta_full 25.50
_diffrn_reflns_theta_max 25.50
_diffrn_reflns_theta_min 2.41
_diffrn_standards_decay_% 0
_diffrn_standards_interval_count 0
_diffrn_standards_interval_time 0
_diffrn_standards_number 0
_exptl_absorpt_coefficient_mu 0.942
_exptl_absorpt_correction_T_max 0.8487
_exptl_absorpt_correction_T_min 0.7986
_exptl_absorpt_correction_type multi-scan
_exptl_absorpt_process_details sadabs
_exptl_crystal_colour blue
_exptl_crystal_density_diffrn 1.614
_exptl_crystal_density_method 'not measured'
_exptl_crystal_description block
_exptl_crystal_F_000 2192
_exptl_crystal_size_max 0.25
_exptl_crystal_size_mid 0.21
_exptl_crystal_size_min 0.18
_refine_diff_density_max 0.255
_refine_diff_density_min -0.328
_refine_diff_density_rms 0.046
_refine_ls_extinction_method none
_refine_ls_goodness_of_fit_ref 1.031
_refine_ls_hydrogen_treatment constr
_refine_ls_matrix_type full
_refine_ls_number_parameters 326
_refine_ls_number_reflns 4069
_refine_ls_number_restraints 0
_refine_ls_restrained_S_all 1.031
_refine_ls_R_factor_all 0.0360
_refine_ls_R_factor_gt 0.0263
_refine_ls_shift/su_max 0.001
_refine_ls_shift/su_mean 0.000
_refine_ls_structure_factor_coef Fsqd
_refine_ls_weighting_details 'calc w=1/[\s^2^(Fo^2^)+(0.0330P)^2^+2.1172P] where P=(Fo^2^+2Fc^2^)/3'
_refine_ls_weighting_scheme calc
_refine_ls_wR_factor_gt 0.0642
_refine_ls_wR_factor_ref 0.0691
_reflns_number_gt 3385
_reflns_number_total 4069
_reflns_threshold_expression >2sigma(I)
_cod_data_source_file 1267-3582.cff
_cod_data_source_block a
_cod_depositor_comments
;
The following automatic conversions were performed:

'_symmetry_cell_setting' value 'Orthorhombic' changed to
'orthorhombic' according to
/home/saulius/struct/CIF-dictionaries/cif_core.dic dictionary named
'cif_core.dic' version 2.4.1 from 2010-06-29.

Automatic conversion script
Id: cif_fix_values 1715 2011-07-08 13:25:40Z adriana 
;
_cod_original_sg_symbol_H-M Pbca
_cod_database_code 8103243

loop_
_symmetry_equiv_pos_as_xyz
'x, y, z'
'-x+1/2, -y, z+1/2'
'-x, y+1/2, -z+1/2'
'x+1/2, -y+1/2, -z'
'-x, -y, -z'
'x-1/2, y, -z-1/2'
'x, -y-1/2, z-1/2'
'-x-1/2, y-1/2, z'

loop_
_atom_site_label
_atom_site_type_symbol
_atom_site_fract_x
_atom_site_fract_y
_atom_site_fract_z
_atom_site_U_iso_or_equiv
_atom_site_adp_type
_atom_site_occupancy
_atom_site_symmetry_multiplicity
_atom_site_calc_flag
_atom_site_refinement_flags
Ni1 Ni 0.66704(2) 0.178469(12) 0.466304(9) 0.02209(8) Uani 1 1 d .
O1 O 0.79209(12) 0.21547(7) 0.40447(5) 0.0265(3) Uani 1 1 d .
O2 O 0.97209(13) 0.16479(7) 0.44432(6) 0.0314(3) Uani 1 1 d .
O3 O 1.05431(13) 0.32617(7) 0.46055(5) 0.0278(3) Uani 1 1 d .
O4 O 1.25699(13) 0.27776(7) 0.45854(5) 0.0311(3) Uani 1 1 d .
O5 O 0.87665(14) 0.17271(7) 0.29191(5) 0.0307(3) Uani 1 1 d .
O6 O 0.73718(15) -0.15805(8) 0.35000(6) 0.0396(4) Uani 1 1 d .
H6 H 0.7414 -0.1993 0.3640 0.059 Uiso 1 1 calc R
O7 O 0.96093(15) -0.16599(8) 0.35513(7) 0.0433(4) Uani 1 1 d .
O8 O 0.57021(15) 0.27842(7) 0.45753(6) 0.0366(3) Uani 1 1 d .
H1W H 0.5510 0.2856 0.4242 0.055 Uiso 1 1 d R
H2W H 0.5277 0.2942 0.4853 0.055 Uiso 1 1 d R
N1 N 0.54224(15) 0.11952(9) 0.41493(6) 0.0267(4) Uani 1 1 d .
N2 N 0.73074(16) 0.07188(8) 0.48167(6) 0.0253(3) Uani 1 1 d .
C1 C 0.98820(19) 0.21488(10) 0.30817(8) 0.0254(4) Uani 1 1 d .
C2 C 1.00874(18) 0.23093(9) 0.36308(7) 0.0218(4) Uani 1 1 d .
C3 C 1.12281(18) 0.27254(10) 0.37691(7) 0.0235(4) Uani 1 1 d .
C4 C 1.2104(2) 0.29741(11) 0.33688(8) 0.0313(5) Uani 1 1 d .
H4 H 1.2864 0.3245 0.3466 0.038 Uiso 1 1 calc R
C5 C 1.1850(2) 0.28217(12) 0.28268(9) 0.0373(5) Uani 1 1 d .
H5 H 1.2428 0.3001 0.2559 0.045 Uiso 1 1 calc R
C6 C 1.0743(2) 0.24045(11) 0.26797(8) 0.0339(5) Uani 1 1 d .
H6A H 1.0579 0.2296 0.2315 0.041 Uiso 1 1 calc R
C7 C 0.91851(19) 0.20080(10) 0.40788(7) 0.0225(4) Uani 1 1 d .
C8 C 1.14730(19) 0.29296(10) 0.43548(8) 0.0241(4) Uani 1 1 d .
C9 C 0.8782(2) 0.09793(10) 0.30362(7) 0.0267(4) Uani 1 1 d .
C10 C 0.9923(2) 0.06061(11) 0.32021(9) 0.0348(5) Uani 1 1 d .
H10 H 1.0737 0.0857 0.3239 0.042 Uiso 1 1 calc R
C11 C 0.9843(2) -0.01444(11) 0.33125(9) 0.0364(5) Uani 1 1 d .
H11 H 1.0613 -0.0398 0.3421 0.044 Uiso 1 1 calc R
C12 C 0.8638(2) -0.05245(11) 0.32639(8) 0.0288(4) Uani 1 1 d .
C13 C 0.7506(2) -0.01446(11) 0.30824(8) 0.0332(5) Uani 1 1 d .
H13 H 0.6696 -0.0396 0.3038 0.040 Uiso 1 1 calc R
C14 C 0.7577(2) 0.06047(11) 0.29672(8) 0.0331(5) Uani 1 1 d .
H14 H 0.6818 0.0856 0.2844 0.040 Uiso 1 1 calc R
C15 C 0.8593(2) -0.13085(11) 0.34466(8) 0.0302(4) Uani 1 1 d .
C16 C 0.4543(2) 0.14763(12) 0.37911(9) 0.0364(5) Uani 1 1 d .
H16 H 0.4459 0.1989 0.3766 0.044 Uiso 1 1 calc R
C17 C 0.3757(2) 0.10394(14) 0.34583(9) 0.0439(6) Uani 1 1 d .
H17 H 0.3175 0.1253 0.3206 0.053 Uiso 1 1 calc R
C18 C 0.3849(2) 0.02822(14) 0.35062(9) 0.0454(6) Uani 1 1 d .
H18 H 0.3319 -0.0025 0.3290 0.055 Uiso 1 1 calc R
C19 C 0.4736(2) -0.00191(12) 0.38781(9) 0.0386(5) Uani 1 1 d .
H19 H 0.4804 -0.0531 0.3918 0.046 Uiso 1 1 calc R
C20 C 0.55278(19) 0.04521(10) 0.41918(8) 0.0272(4) Uani 1 1 d .
C21 C 0.65527(19) 0.01849(10) 0.45839(8) 0.0259(4) Uani 1 1 d .
C22 C 0.6735(2) -0.05587(11) 0.47107(9) 0.0357(5) Uani 1 1 d .
H22 H 0.6211 -0.0921 0.4544 0.043 Uiso 1 1 calc R
C23 C 0.7702(2) -0.07530(12) 0.50870(9) 0.0386(5) Uani 1 1 d .
H23 H 0.7828 -0.1248 0.5182 0.046 Uiso 1 1 calc R
C24 C 0.8476(2) -0.02106(12) 0.53208(9) 0.0367(5) Uani 1 1 d .
H24 H 0.9141 -0.0332 0.5573 0.044 Uiso 1 1 calc R
C25 C 0.8253(2) 0.05201(11) 0.51759(8) 0.0312(5) Uani 1 1 d .
H25 H 0.8781 0.0888 0.5335 0.037 Uiso 1 1 calc R

loop_
_atom_site_aniso_label
_atom_site_aniso_U_11
_atom_site_aniso_U_22
_atom_site_aniso_U_33
_atom_site_aniso_U_23
_atom_site_aniso_U_13
_atom_site_aniso_U_12
Ni1 0.02228(14) 0.02034(13) 0.02365(13) 0.00103(10) 0.00032(10) -0.00083(9)
O1 0.0214(7) 0.0291(7) 0.0290(7) 0.0060(6) 0.0024(6) 0.0015(6)
O2 0.0284(8) 0.0332(8) 0.0326(7) 0.0127(6) -0.0022(6) 0.0009(6)
O3 0.0278(7) 0.0284(7) 0.0272(7) -0.0019(6) 0.0008(6) 0.0055(6)
O4 0.0255(7) 0.0334(8) 0.0344(8) -0.0035(6) -0.0066(6) 0.0036(6)
O5 0.0359(8) 0.0258(7) 0.0304(7) 0.0016(6) -0.0099(6) -0.0017(6)
O6 0.0372(9) 0.0310(8) 0.0504(9) 0.0124(7) -0.0004(7) -0.0061(7)
O7 0.0362(9) 0.0354(8) 0.0584(10) 0.0150(7) 0.0025(8) 0.0013(7)
O8 0.0462(9) 0.0333(8) 0.0303(8) 0.0032(6) 0.0091(7) 0.0105(7)
N1 0.0250(8) 0.0281(9) 0.0270(9) 0.0016(7) 0.0001(7) -0.0022(7)
N2 0.0255(9) 0.0217(8) 0.0286(8) 0.0016(7) 0.0016(7) -0.0005(7)
C1 0.0276(10) 0.0223(9) 0.0262(10) 0.0009(8) -0.0028(8) 0.0015(8)
C2 0.0218(9) 0.0195(9) 0.0240(9) 0.0025(7) 0.0007(8) 0.0040(7)
C3 0.0235(10) 0.0211(9) 0.0258(10) 0.0013(7) 0.0000(8) 0.0037(7)
C4 0.0267(11) 0.0323(11) 0.0350(11) 0.0022(9) 0.0048(9) -0.0041(8)
C5 0.0412(13) 0.0403(12) 0.0303(11) 0.0049(9) 0.0127(10) -0.0034(10)
C6 0.0423(13) 0.0378(12) 0.0215(10) -0.0007(8) 0.0025(9) 0.0011(10)
C7 0.0247(10) 0.0178(9) 0.0248(10) -0.0006(7) 0.0009(8) -0.0007(7)
C8 0.0255(10) 0.0185(9) 0.0282(10) 0.0009(8) 0.0011(8) -0.0023(8)
C9 0.0318(11) 0.0266(10) 0.0217(9) 0.0000(8) -0.0002(8) -0.0011(8)
C10 0.0256(11) 0.0307(11) 0.0482(13) 0.0027(9) -0.0026(9) -0.0049(9)
C11 0.0276(11) 0.0307(11) 0.0509(13) 0.0036(10) -0.0040(10) 0.0022(9)
C12 0.0313(11) 0.0272(10) 0.0277(10) 0.0010(8) 0.0015(8) -0.0025(8)
C13 0.0274(11) 0.0349(12) 0.0372(12) 0.0010(9) -0.0009(9) -0.0066(9)
C14 0.0275(11) 0.0352(12) 0.0364(11) 0.0015(9) -0.0057(9) 0.0018(9)
C15 0.0330(11) 0.0311(11) 0.0264(10) 0.0006(8) 0.0012(9) -0.0048(9)
C16 0.0348(12) 0.0378(12) 0.0366(12) 0.0044(9) -0.0061(10) -0.0028(10)
C17 0.0391(13) 0.0548(15) 0.0380(13) 0.0042(11) -0.0105(10) -0.0060(11)
C18 0.0399(13) 0.0526(15) 0.0438(13) -0.0097(11) -0.0102(11) -0.0146(11)
C19 0.0372(12) 0.0340(12) 0.0446(13) -0.0074(10) -0.0004(10) -0.0082(10)
C20 0.0251(10) 0.0271(10) 0.0293(10) -0.0025(8) 0.0051(8) -0.0039(8)
C21 0.0247(10) 0.0230(9) 0.0300(10) -0.0006(8) 0.0067(8) -0.0003(8)
C22 0.0361(12) 0.0236(10) 0.0475(13) -0.0011(9) 0.0055(10) -0.0018(9)
C23 0.0413(13) 0.0245(11) 0.0501(13) 0.0074(10) 0.0078(11) 0.0060(10)
C24 0.0351(12) 0.0356(12) 0.0394(12) 0.0088(10) -0.0007(10) 0.0087(9)
C25 0.0290(11) 0.0299(11) 0.0348(11) 0.0021(9) -0.0027(9) 0.0014(9)

loop_
_atom_type_symbol
_atom_type_description
_atom_type_scat_dispersion_real
_atom_type_scat_dispersion_imag
_atom_type_scat_source
C C 0.0033 0.0016 'International Tables Vol C Tables 4.2.6.8 and 6.1.1.4'
H H 0.0000 0.0000 'International Tables Vol C Tables 4.2.6.8 and 6.1.1.4'
N N 0.0061 0.0033 'International Tables Vol C Tables 4.2.6.8 and 6.1.1.4'
O O 0.0106 0.0060 'International Tables Vol C Tables 4.2.6.8 and 6.1.1.4'
Ni Ni 0.3393 1.1124 'International Tables Vol C Tables 4.2.6.8 and 6.1.1.4'

loop_
_geom_angle_atom_site_label_1
_geom_angle_atom_site_label_2
_geom_angle_atom_site_label_3
_geom_angle
_geom_angle_site_symmetry_1
_geom_angle_site_symmetry_3
O8 Ni1 N2 169.24(6) . .
O8 Ni1 N1 96.14(6) . .
N2 Ni1 N1 79.35(6) . .
O8 Ni1 O1 85.49(5) . .
N2 Ni1 O1 104.52(6) . .
N1 Ni1 O1 94.56(6) . .
O8 Ni1 O3 82.85(5) . 4_456
N2 Ni1 O3 88.32(6) . 4_456
N1 Ni1 O3 100.33(6) . 4_456
O1 Ni1 O3 161.96(5) . 4_456
O8 Ni1 O4 87.87(6) . 4_456
N2 Ni1 O4 93.27(6) . 4_456
N1 Ni1 O4 160.54(6) . 4_456
O1 Ni1 O4 104.76(5) . 4_456
O3 Ni1 O4 61.18(5) 4_456 4_456
O8 Ni1 C8 83.21(6) . 4_456
N2 Ni1 C8 92.34(6) . 4_456
N1 Ni1 C8 130.93(6) . 4_456
O1 Ni1 C8 133.96(6) . 4_456
O3 Ni1 C8 30.69(5) 4_456 4_456
O4 Ni1 C8 30.56(5) 4_456 4_456
C7 O1 Ni1 118.15(11) . .
C8 O3 Ni1 90.40(11) . 4_556
C8 O4 Ni1 86.93(11) . 4_556
C9 O5 C1 117.55(15) . .
C15 O6 H6 109.5 . .
Ni1 O8 H1W 109.8 . .
Ni1 O8 H2W 116.2 . .
H1W O8 H2W 127.5 . .
C16 N1 C20 118.55(17) . .
C16 N1 Ni1 126.72(14) . .
C20 N1 Ni1 114.74(12) . .
C25 N2 C21 118.60(17) . .
C25 N2 Ni1 125.94(13) . .
C21 N2 Ni1 114.76(12) . .
C6 C1 C2 121.92(18) . .
C6 C1 O5 117.82(17) . .
C2 C1 O5 120.25(17) . .
C1 C2 C3 117.65(17) . .
C1 C2 C7 122.60(16) . .
C3 C2 C7 119.62(16) . .
C4 C3 C2 120.64(18) . .
C4 C3 C8 119.74(17) . .
C2 C3 C8 119.58(16) . .
C5 C4 C3 120.18(19) . .
C5 C4 H4 119.9 . .
C3 C4 H4 119.9 . .
C6 C5 C4 120.39(19) . .
C6 C5 H5 119.8 . .
C4 C5 H5 119.8 . .
C5 C6 C1 119.18(18) . .
C5 C6 H6A 120.4 . .
C1 C6 H6A 120.4 . .
O2 C7 O1 125.47(17) . .
O2 C7 C2 117.42(16) . .
O1 C7 C2 117.11(15) . .
O4 C8 O3 121.25(17) . .
O4 C8 C3 121.11(17) . .
O3 C8 C3 117.64(16) . .
O4 C8 Ni1 62.51(10) . 4_556
O3 C8 Ni1 58.92(9) . 4_556
C3 C8 Ni1 174.71(13) . 4_556
O5 C9 C10 123.21(17) . .
O5 C9 C14 116.23(17) . .
C10 C9 C14 120.55(18) . .
C9 C10 C11 119.22(19) . .
C9 C10 H10 120.4 . .
C11 C10 H10 120.4 . .
C10 C11 C12 121.15(19) . .
C10 C11 H11 119.4 . .
C12 C11 H11 119.4 . .
C11 C12 C13 118.88(18) . .
C11 C12 C15 118.13(18) . .
C13 C12 C15 122.84(18) . .
C14 C13 C12 120.41(19) . .
C14 C13 H13 119.8 . .
C12 C13 H13 119.8 . .
C13 C14 C9 119.73(19) . .
C13 C14 H14 120.1 . .
C9 C14 H14 120.1 . .
O7 C15 O6 123.28(18) . .
O7 C15 C12 122.28(18) . .
O6 C15 C12 114.40(18) . .
N1 C16 C17 122.8(2) . .
N1 C16 H16 118.6 . .
C17 C16 H16 118.6 . .
C18 C17 C16 118.7(2) . .
C18 C17 H17 120.6 . .
C16 C17 H17 120.6 . .
C17 C18 C19 119.4(2) . .
C17 C18 H18 120.3 . .
C19 C18 H18 120.3 . .
C18 C19 C20 119.1(2) . .
C18 C19 H19 120.5 . .
C20 C19 H19 120.5 . .
N1 C20 C19 121.40(19) . .
N1 C20 C21 115.28(16) . .
C19 C20 C21 123.31(18) . .
N2 C21 C22 121.51(18) . .
N2 C21 C20 115.16(16) . .
C22 C21 C20 123.33(18) . .
C23 C22 C21 119.1(2) . .
C23 C22 H22 120.4 . .
C21 C22 H22 120.4 . .
C24 C23 C22 119.3(2) . .
C24 C23 H23 120.3 . .
C22 C23 H23 120.3 . .
C23 C24 C25 118.9(2) . .
C23 C24 H24 120.6 . .
C25 C24 H24 120.6 . .
N2 C25 C24 122.5(2) . .
N2 C25 H25 118.7 . .
C24 C25 H25 118.7 . .

loop_
_geom_bond_atom_site_label_1
_geom_bond_atom_site_label_2
_geom_bond_distance
_geom_bond_site_symmetry_2
Ni1 O8 2.0539(14) .
Ni1 N2 2.0580(15) .
Ni1 N1 2.0618(16) .
Ni1 O1 2.0698(12) .
Ni1 O3 2.1153(13) 4_456
Ni1 O4 2.1942(14) 4_456
Ni1 C8 2.4699(19) 4_456
O1 C7 1.286(2) .
O2 C7 1.226(2) .
O3 C8 1.261(2) .
O3 Ni1 2.1153(13) 4_556
O4 C8 1.257(2) .
O4 Ni1 2.1942(14) 4_556
O5 C9 1.379(2) .
O5 C1 1.401(2) .
O6 C15 1.315(2) .
O6 H6 0.8200 .
O7 C15 1.219(2) .
O8 H1W 0.8501 .
O8 H2W 0.8501 .
N1 C16 1.338(3) .
N1 C20 1.348(2) .
N2 C25 1.336(2) .
N2 C21 1.347(2) .
C1 C6 1.384(3) .
C1 C2 1.392(3) .
C2 C3 1.400(3) .
C2 C7 1.518(2) .
C3 C4 1.385(3) .
C3 C8 1.502(3) .
C4 C5 1.380(3) .
C4 H4 0.9300 .
C5 C6 1.379(3) .
C5 H5 0.9300 .
C6 H6A 0.9300 .
C8 Ni1 2.4699(19) 4_556
C9 C10 1.379(3) .
C9 C14 1.384(3) .
C10 C11 1.382(3) .
C10 H10 0.9300 .
C11 C12 1.385(3) .
C11 H11 0.9300 .
C12 C13 1.389(3) .
C12 C15 1.483(3) .
C13 C14 1.382(3) .
C13 H13 0.9300 .
C14 H14 0.9300 .
C16 C17 1.377(3) .
C16 H16 0.9300 .
C17 C18 1.373(3) .
C17 H17 0.9300 .
C18 C19 1.379(3) .
C18 H18 0.9300 .
C19 C20 1.389(3) .
C19 H19 0.9300 .
C20 C21 1.480(3) .
C21 C22 1.388(3) .
C22 C23 1.377(3) .
C22 H22 0.9300 .
C23 C24 1.370(3) .
C23 H23 0.9300 .
C24 C25 1.382(3) .
C24 H24 0.9300 .
C25 H25 0.9300 .

loop_
_geom_hbond_atom_site_label_D
_geom_hbond_atom_site_label_H
_geom_hbond_atom_site_label_A
_geom_hbond_distance_DH
_geom_hbond_distance_HA
_geom_hbond_distance_DA
_geom_hbond_angle_DHA
_geom_hbond_site_symmetry_A
O8 H2W O2 0.85 1.96 2.790(2) 166.6 4_456
O8 H1W O7 0.85 1.91 2.721(2) 159.6 8_765
O6 H6 O1 0.82 1.86 2.6582(18) 164.6 8_755

loop_
_geom_torsion_atom_site_label_1
_geom_torsion_atom_site_label_2
_geom_torsion_atom_site_label_3
_geom_torsion_atom_site_label_4
_geom_torsion
_geom_torsion_site_symmetry_1
_geom_torsion_site_symmetry_4
O8 Ni1 O1 C7 140.85(13) . .
N2 Ni1 O1 C7 -43.18(14) . .
N1 Ni1 O1 C7 -123.34(13) . .
O3 Ni1 O1 C7 91.0(2) 4_456 .
O4 Ni1 O1 C7 54.25(13) 4_456 .
C8 Ni1 O1 C7 64.78(15) 4_456 .
O8 Ni1 N1 C16 14.84(17) . .
N2 Ni1 N1 C16 -175.05(17) . .
O1 Ni1 N1 C16 -71.11(17) . .
O3 Ni1 N1 C16 98.66(17) 4_456 .
O4 Ni1 N1 C16 115.9(2) 4_456 .
C8 Ni1 N1 C16 101.16(17) 4_456 .
O8 Ni1 N1 C20 -164.89(13) . .
N2 Ni1 N1 C20 5.22(13) . .
O1 Ni1 N1 C20 109.16(13) . .
O3 Ni1 N1 C20 -81.07(13) 4_456 .
O4 Ni1 N1 C20 -63.8(2) 4_456 .
C8 Ni1 N1 C20 -78.57(15) 4_456 .
O8 Ni1 N2 C25 -112.0(3) . .
N1 Ni1 N2 C25 -177.97(17) . .
O1 Ni1 N2 C25 90.03(16) . .
O3 Ni1 N2 C25 -77.14(16) 4_456 .
O4 Ni1 N2 C25 -16.13(16) 4_456 .
C8 Ni1 N2 C25 -46.71(16) 4_456 .
O8 Ni1 N2 C21 58.3(4) . .
N1 Ni1 N2 C21 -7.75(13) . .
O1 Ni1 N2 C21 -99.75(13) . .
O3 Ni1 N2 C21 93.08(13) 4_456 .
O4 Ni1 N2 C21 154.09(13) 4_456 .
C8 Ni1 N2 C21 123.51(13) 4_456 .
C9 O5 C1 C6 108.7(2) . .
C9 O5 C1 C2 -72.3(2) . .
C6 C1 C2 C3 -1.8(3) . .
O5 C1 C2 C3 179.26(15) . .
C6 C1 C2 C7 -177.48(17) . .
O5 C1 C2 C7 3.6(3) . .
C1 C2 C3 C4 0.9(3) . .
C7 C2 C3 C4 176.70(17) . .
C1 C2 C3 C8 178.40(16) . .
C7 C2 C3 C8 -5.8(2) . .
C2 C3 C4 C5 0.8(3) . .
C8 C3 C4 C5 -176.67(18) . .
C3 C4 C5 C6 -1.7(3) . .
C4 C5 C6 C1 0.8(3) . .
C2 C1 C6 C5 0.9(3) . .
O5 C1 C6 C5 179.93(18) . .
Ni1 O1 C7 O2 1.9(2) . .
Ni1 O1 C7 C2 -177.85(11) . .
C1 C2 C7 O2 123.3(2) . .
C3 C2 C7 O2 -52.3(2) . .
C1 C2 C7 O1 -57.0(2) . .
C3 C2 C7 O1 127.41(18) . .
Ni1 O4 C8 O3 4.78(17) 4_556 .
Ni1 O4 C8 C3 -175.58(16) 4_556 .
Ni1 O3 C8 O4 -4.96(18) 4_556 .
Ni1 O3 C8 C3 175.40(14) 4_556 .
C4 C3 C8 O4 -56.5(3) . .
C2 C3 C8 O4 126.00(19) . .
C4 C3 C8 O3 123.2(2) . .
C2 C3 C8 O3 -54.3(2) . .
C4 C3 C8 Ni1 171.4(13) . 4_556
C2 C3 C8 Ni1 -6.1(15) . 4_556
C1 O5 C9 C10 -13.3(3) . .
C1 O5 C9 C14 168.08(17) . .
O5 C9 C10 C11 179.78(19) . .
C14 C9 C10 C11 -1.6(3) . .
C9 C10 C11 C12 -0.6(3) . .
C10 C11 C12 C13 2.3(3) . .
C10 C11 C12 C15 -173.4(2) . .
C11 C12 C13 C14 -1.8(3) . .
C15 C12 C13 C14 173.69(19) . .
C12 C13 C14 C9 -0.3(3) . .
O5 C9 C14 C13 -179.22(18) . .
C10 C9 C14 C13 2.1(3) . .
C11 C12 C15 O7 -12.3(3) . .
C13 C12 C15 O7 172.2(2) . .
C11 C12 C15 O6 165.91(18) . .
C13 C12 C15 O6 -9.6(3) . .
C20 N1 C16 C17 -1.0(3) . .
Ni1 N1 C16 C17 179.25(16) . .
N1 C16 C17 C18 1.9(4) . .
C16 C17 C18 C19 -1.0(4) . .
C17 C18 C19 C20 -0.7(3) . .
C16 N1 C20 C19 -0.8(3) . .
Ni1 N1 C20 C19 178.99(15) . .
C16 N1 C20 C21 178.11(17) . .
Ni1 N1 C20 C21 -2.1(2) . .
C18 C19 C20 N1 1.6(3) . .
C18 C19 C20 C21 -177.15(19) . .
C25 N2 C21 C22 0.2(3) . .
Ni1 N2 C21 C22 -170.76(15) . .
C25 N2 C21 C20 179.89(17) . .
Ni1 N2 C21 C20 8.9(2) . .
N1 C20 C21 N2 -4.5(2) . .
C19 C20 C21 N2 174.36(18) . .
N1 C20 C21 C22 175.16(18) . .
C19 C20 C21 C22 -6.0(3) . .
N2 C21 C22 C23 0.6(3) . .
C20 C21 C22 C23 -179.02(19) . .
C21 C22 C23 C24 -1.1(3) . .
C22 C23 C24 C25 0.7(3) . .
C21 N2 C25 C24 -0.6(3) . .
Ni1 N2 C25 C24 169.28(15) . .
C23 C24 C25 N2 0.1(3) . .
